data_1507000
loop_
_publ_author_name
'Zhong, Yu-Wu'
'Xu, Ming-Hua'
'Lin, Guo-Qiang'

_publ_section_title
;
 Samarium diiodide-induced asymmetric synthesis of optically pure
 unsymmetrical vicinal diamines by reductive cross-coupling of nitrones
 with N-tert-butanesulfinyl imines.
;
_journal_issue 22
_journal_name_full 'Organic letters'
_journal_page_first 3953
_journal_page_last 3956
_journal_paper_doi 10.1021/ol048444d
_journal_volume 6
_journal_year 2004
_chemical_formula_sum 'C22 H33 N2 O2.5 S'
_chemical_formula_weight 397.56
_chemical_name_systematic
; 
 ? 
;
_space_group_IT_number 4
_symmetry_cell_setting monoclinic
_symmetry_space_group_name_Hall 'P 2yb'
_symmetry_space_group_name_H-M 'P 1 21 1'
_atom_sites_solution_hydrogens geom
_atom_sites_solution_primary direct
_atom_sites_solution_secondary difmap
_audit_creation_method SHELXL-97
_cell_angle_alpha 90.00
_cell_angle_beta 92.582(2)
_cell_angle_gamma 90.00
_cell_formula_units_Z 4
_cell_length_a 8.9324(8)
_cell_length_b 18.4511(16)
_cell_length_c 14.0752(12)
_cell_measurement_reflns_used 1662
_cell_measurement_temperature 293(2)
_cell_measurement_theta_max 47.439
_cell_measurement_theta_min 5.071
_cell_volume 2317.4(4)
_computing_cell_refinement 'Bruker SMART'
_computing_data_collection 'Bruker SMART'
_computing_data_reduction 'Bruker SHELXTL'
_computing_molecular_graphics 'Bruker SHELXTL'
_computing_publication_material 'Bruker SHELXTL'
_computing_structure_refinement 'SHELXL-97 (Sheldrick, 1997)'
_computing_structure_solution 'SHELXS-97 (Sheldrick, 1990)'
_diffrn_ambient_temperature 293(2)
_diffrn_measured_fraction_theta_full 0.933
_diffrn_measured_fraction_theta_max 0.933
_diffrn_measurement_device_type 'CCD area detector'
_diffrn_measurement_method 'phi and omega scans'
_diffrn_radiation_monochromator graphite
_diffrn_radiation_source 'fine-focus sealed tube'
_diffrn_radiation_type MoK\a
_diffrn_radiation_wavelength 0.71073
_diffrn_reflns_av_R_equivalents 0.0639
_diffrn_reflns_av_sigmaI/netI 0.1129
_diffrn_reflns_limit_h_max 11
_diffrn_reflns_limit_h_min -11
_diffrn_reflns_limit_k_max 14
_diffrn_reflns_limit_k_min -23
_diffrn_reflns_limit_l_max 18
_diffrn_reflns_limit_l_min -16
_diffrn_reflns_number 14185
_diffrn_reflns_theta_full 28.26
_diffrn_reflns_theta_max 28.26
_diffrn_reflns_theta_min 1.45
_exptl_absorpt_coefficient_mu 0.160
_exptl_absorpt_correction_T_max 1.00000
_exptl_absorpt_correction_T_min 0.35157
_exptl_absorpt_correction_type sadabs
_exptl_crystal_colour colourless
_exptl_crystal_density_diffrn 1.139
_exptl_crystal_density_method 'not measured'
_exptl_crystal_F_000 860
_exptl_crystal_size_max 0.376
_exptl_crystal_size_mid 0.315
_exptl_crystal_size_min 0.270
_refine_diff_density_max 0.200
_refine_diff_density_min -0.229
_refine_diff_density_rms 0.038
_refine_ls_abs_structure_details 'Flack H D (1983), Acta Cryst. A39, 876-881'
_refine_ls_abs_structure_Flack 0.05(11)
_refine_ls_extinction_coef 0.0027(11)
_refine_ls_extinction_expression Fc^*^=kFc[1+0.001xFc^2^\l^3^/sin(2\q)]^-1/4^
_refine_ls_extinction_method SHELXL
_refine_ls_goodness_of_fit_ref 0.888
_refine_ls_hydrogen_treatment mixed
_refine_ls_matrix_type full
_refine_ls_number_parameters 540
_refine_ls_number_reflns 7783
_refine_ls_number_restraints 10
_refine_ls_restrained_S_all 0.887
_refine_ls_R_factor_all 0.1232
_refine_ls_R_factor_gt 0.0590
_refine_ls_shift/su_max 0.028
_refine_ls_shift/su_mean 0.002
_refine_ls_structure_factor_coef Fsqd
_refine_ls_weighting_details 'calc w=1/[\s^2^(Fo^2^)+(0.0775P)^2^+0.0000P] where P=(Fo^2^+2Fc^2^)/3'
_refine_ls_weighting_scheme calc
_refine_ls_wR_factor_gt 0.1309
_refine_ls_wR_factor_ref 0.1845
_reflns_number_gt 3556
_reflns_number_total 7783
_reflns_threshold_expression >2sigma(I)
_cod_data_source_file ol048444dsi20040806_014639.cif
_cod_data_source_block cd23442
_cod_depositor_comments
;
The following automatic conversions were performed:

'_symmetry_cell_setting' value 'Monoclinic' changed to 'monoclinic'
according to /home/saulius/struct/CIF-dictionaries/cif_core.dic
dictionary named 'cif_core.dic' version 2.4.1 from 2010-06-29.

Automatic conversion script
Id: cif_fix_values 1715 2011-07-08 13:25:40Z adriana 
;
_cod_original_cell_volume 2317.4(3)
_cod_original_sg_symbol_H-M P2(1)
_cod_original_formula_sum 'C22 H33 N2 O2.50 S'
_cod_database_code 1507000

loop_
_symmetry_equiv_pos_as_xyz
'x, y, z'
'-x, y+1/2, -z'

loop_
_atom_site_label
_atom_site_type_symbol
_atom_site_fract_x
_atom_site_fract_y
_atom_site_fract_z
_atom_site_U_iso_or_equiv
_atom_site_adp_type
_atom_site_occupancy
_atom_site_symmetry_multiplicity
_atom_site_calc_flag
_atom_site_refinement_flags
S1 S 0.63075(16) 0.04753(8) 0.82169(11) 0.0551(4) Uani 1 1 d .
S2 S 0.27220(17) 0.22032(9) 0.56673(12) 0.0630(4) Uani 1 1 d .
N1 N 0.1822(5) 0.1170(3) 0.8597(3) 0.0589(13) Uani 1 1 d D
N2 N 0.4650(5) 0.0666(2) 0.8571(3) 0.0531(12) Uani 1 1 d .
H31 H 0.3900 0.0394 0.8408 0.064 Uiso 1 1 calc R
N3 N 0.7106(5) 0.2627(3) 0.6746(3) 0.0580(13) Uani 1 1 d .
N4 N 0.4376(5) 0.2550(3) 0.5915(3) 0.0605(13) Uani 1 1 d .
H63 H 0.5137 0.2420 0.5602 0.073 Uiso 1 1 calc R
O1 O 0.1639(5) 0.1867(3) 0.8115(3) 0.0774(13) Uani 1 1 d D
O2 O 0.6688(5) 0.0931(3) 0.7377(3) 0.0793(13) Uani 1 1 d .
O3 O 0.7209(5) 0.2362(2) 0.7712(3) 0.0714(12) Uani 1 1 d D
O4 O 0.2436(6) 0.1599(3) 0.6325(3) 0.1047(18) Uani 1 1 d .
O5 O 0.9453(10) 0.0730(5) 0.6180(5) 0.167(5) Uani 0.881(17) 1 d P
C1 C 0.4434(6) 0.1306(3) 0.9174(4) 0.0504(13) Uani 1 1 d D
C2 C 0.2776(6) 0.1301(4) 0.9471(4) 0.0552(15) Uani 1 1 d D
C3 C 0.2258(7) 0.1933(4) 1.0082(5) 0.0686(18) Uani 1 1 d D
C4 C 0.3031(8) 0.2661(5) 0.9878(6) 0.101(3) Uani 1 1 d .
H6 H 0.2504 0.3047 1.0175 0.152 Uiso 1 1 calc R
H4 H 0.3021 0.2741 0.9204 0.152 Uiso 1 1 calc R
H5 H 0.4048 0.2647 1.0128 0.152 Uiso 1 1 calc R
C5 C 0.2330(9) 0.1746(6) 1.1140(5) 0.121(3) Uani 1 1 d .
H9 H 0.1747 0.1319 1.1243 0.182 Uiso 1 1 calc R
H8 H 0.1935 0.2143 1.1493 0.182 Uiso 1 1 calc R
H7 H 0.3353 0.1661 1.1349 0.182 Uiso 1 1 calc R
C6 C 0.5553(6) 0.1289(3) 1.0011(4) 0.0510(13) Uani 1 1 d .
C7 C 0.6668(7) 0.1803(3) 1.0134(4) 0.0643(16) Uani 1 1 d .
H10 H 0.6756 0.2166 0.9681 0.077 Uiso 1 1 calc R
C8 C 0.7659(7) 0.1786(4) 1.0919(5) 0.080(2) Uani 1 1 d .
H11 H 0.8387 0.2145 1.0992 0.097 Uiso 1 1 calc R
C9 C 0.7590(8) 0.1260(5) 1.1580(5) 0.082(2) Uani 1 1 d .
H12 H 0.8266 0.1254 1.2102 0.099 Uiso 1 1 calc R
C10 C 0.6529(8) 0.0742(5) 1.1476(5) 0.080(2) Uani 1 1 d .
H13 H 0.6469 0.0375 1.1926 0.096 Uiso 1 1 calc R
C11 C 0.5529(7) 0.0760(4) 1.0696(4) 0.0664(17) Uani 1 1 d .
H14 H 0.4809 0.0397 1.0633 0.080 Uiso 1 1 calc R
C12 C 0.0310(6) 0.0906(5) 0.8783(5) 0.079(2) Uani 1 1 d .
H15 H -0.0299 0.0899 0.8195 0.094 Uiso 1 1 calc R
H16 H -0.0159 0.1230 0.9223 0.094 Uiso 1 1 calc R
C13 C 0.0393(7) 0.0139(4) 0.9208(5) 0.073(2) Uani 1 1 d .
C14 C -0.0359(10) 0.0013(6) 1.0027(6) 0.102(3) Uani 1 1 d .
H17 H -0.0882 0.0380 1.0320 0.122 Uiso 1 1 calc R
C15 C -0.0299(13) -0.0703(8) 1.0407(7) 0.129(4) Uani 1 1 d .
H18 H -0.0837 -0.0799 1.0943 0.155 Uiso 1 1 calc R
C16 C 0.0485(11) -0.1247(7) 1.0037(8) 0.119(3) Uani 1 1 d .
H19 H 0.0540 -0.1705 1.0313 0.143 Uiso 1 1 calc R
C17 C 0.1225(10) -0.1073(5) 0.9195(7) 0.110(3) Uani 1 1 d .
H20 H 0.1777 -0.1429 0.8899 0.132 Uiso 1 1 calc R
C18 C 0.1141(8) -0.0395(5) 0.8813(6) 0.092(2) Uani 1 1 d .
H21 H 0.1626 -0.0304 0.8254 0.111 Uiso 1 1 calc R
C19 C 0.5917(6) -0.0434(3) 0.7712(4) 0.0634(16) Uani 1 1 d .
C20 C 0.5395(9) -0.0932(4) 0.8528(6) 0.102(3) Uani 1 1 d .
H24 H 0.5246 -0.1416 0.8291 0.154 Uiso 1 1 calc R
H23 H 0.4471 -0.0751 0.8758 0.154 Uiso 1 1 calc R
H22 H 0.6146 -0.0937 0.9038 0.154 Uiso 1 1 calc R
C21 C 0.4754(7) -0.0395(4) 0.6895(5) 0.086(2) Uani 1 1 d .
H27 H 0.5131 -0.0104 0.6394 0.129 Uiso 1 1 calc R
H25 H 0.3851 -0.0182 0.7113 0.129 Uiso 1 1 calc R
H26 H 0.4544 -0.0875 0.6661 0.129 Uiso 1 1 calc R
C22 C 0.7399(8) -0.0656(5) 0.7353(6) 0.102(3) Uani 1 1 d .
H28 H 0.7382 -0.1165 0.7210 0.152 Uiso 1 1 calc R
H30 H 0.8174 -0.0559 0.7830 0.152 Uiso 1 1 calc R
H29 H 0.7591 -0.0387 0.6787 0.152 Uiso 1 1 calc R
C23 C 0.4541(6) 0.3094(3) 0.6692(4) 0.0522(14) Uani 1 1 d D
C24 C 0.6210(6) 0.3325(3) 0.6764(4) 0.0483(13) Uani 1 1 d D
C25 C 0.6685(7) 0.3841(3) 0.7566(4) 0.0578(15) Uani 1 1 d D
C26 C 0.5858(7) 0.3796(4) 0.8465(4) 0.080(2) Uani 1 1 d .
H38 H 0.6354 0.4091 0.8944 0.119 Uiso 1 1 calc R
H36 H 0.5839 0.3302 0.8678 0.119 Uiso 1 1 calc R
H37 H 0.4850 0.3966 0.8349 0.119 Uiso 1 1 calc R
C27 C 0.6777(9) 0.4622(4) 0.7204(5) 0.091(2) Uani 1 1 d .
H39 H 0.5813 0.4770 0.6945 0.136 Uiso 1 1 calc R
H41 H 0.7497 0.4649 0.6719 0.136 Uiso 1 1 calc R
H40 H 0.7080 0.4936 0.7722 0.136 Uiso 1 1 calc R
C28 C 0.3502(6) 0.3735(3) 0.6478(4) 0.0480(13) Uani 1 1 d .
C29 C 0.2364(6) 0.3908(4) 0.7105(4) 0.0678(18) Uani 1 1 d .
H42 H 0.2231 0.3625 0.7642 0.081 Uiso 1 1 calc R
C30 C 0.1435(8) 0.4508(5) 0.6914(6) 0.082(2) Uani 1 1 d .
H43 H 0.0684 0.4622 0.7326 0.099 Uiso 1 1 calc R
C31 C 0.1614(9) 0.4909(5) 0.6163(7) 0.090(3) Uani 1 1 d .
H44 H 0.0994 0.5308 0.6055 0.109 Uiso 1 1 calc R
C32 C 0.2714(9) 0.4753(5) 0.5518(6) 0.097(3) Uani 1 1 d .
H45 H 0.2829 0.5044 0.4986 0.117 Uiso 1 1 calc R
C33 C 0.3646(7) 0.4146(4) 0.5689(5) 0.0699(18) Uani 1 1 d .
H46 H 0.4365 0.4027 0.5258 0.084 Uiso 1 1 calc R
C34 C 0.8639(6) 0.2732(4) 0.6444(4) 0.0681(18) Uani 1 1 d .
H47 H 0.9227 0.2302 0.6592 0.082 Uiso 1 1 calc R
H48 H 0.9096 0.3136 0.6790 0.082 Uiso 1 1 calc R
C35 C 0.8645(7) 0.2880(4) 0.5395(5) 0.0675(18) Uani 1 1 d .
C36 C 0.9142(8) 0.3483(6) 0.5010(6) 0.108(3) Uani 1 1 d .
H49 H 0.9572 0.3825 0.5424 0.129 Uiso 1 1 calc R
C37 C 0.9087(12) 0.3654(8) 0.4060(8) 0.136(4) Uani 1 1 d .
H50 H 0.9387 0.4109 0.3857 0.163 Uiso 1 1 calc R
C38 C 0.8615(17) 0.3177(15) 0.3459(10) 0.222(13) Uani 1 1 d .
H51 H 0.8615 0.3275 0.2811 0.267 Uiso 1 1 calc R
C39 C 0.8077(12) 0.2479(10) 0.3793(8) 0.161(7) Uani 1 1 d .
H52 H 0.7725 0.2123 0.3372 0.194 Uiso 1 1 calc R
C40 C 0.8114(8) 0.2373(5) 0.4760(6) 0.100(3) Uani 1 1 d .
H53 H 0.7762 0.1936 0.4991 0.120 Uiso 1 1 calc R
C41 C 0.3132(7) 0.1756(4) 0.4553(5) 0.0660(17) Uani 1 1 d .
C42 C 0.3551(11) 0.2363(5) 0.3850(5) 0.122(3) Uani 1 1 d .
H55 H 0.4321 0.2663 0.4140 0.183 Uiso 1 1 calc R
H54 H 0.2682 0.2653 0.3692 0.183 Uiso 1 1 calc R
H56 H 0.3910 0.2149 0.3282 0.183 Uiso 1 1 calc R
C43 C 0.4403(9) 0.1217(5) 0.4688(6) 0.105(3) Uani 1 1 d .
H58 H 0.4464 0.0926 0.4125 0.157 Uiso 1 1 calc R
H59 H 0.4222 0.0910 0.5222 0.157 Uiso 1 1 calc R
H57 H 0.5330 0.1473 0.4803 0.157 Uiso 1 1 calc R
C44 C 0.1666(8) 0.1375(6) 0.4248(6) 0.116(3) Uani 1 1 d .
H60 H 0.1740 0.1186 0.3616 0.174 Uiso 1 1 calc R
H62 H 0.0854 0.1715 0.4257 0.174 Uiso 1 1 calc R
H61 H 0.1486 0.0985 0.4679 0.174 Uiso 1 1 calc R
H1 H 0.448(6) 0.172(2) 0.878(3) 0.070(18) Uiso 1 1 d D
H2 H 0.255(4) 0.0856(15) 0.978(3) 0.031(12) Uiso 1 1 d D
H3 H 0.121(3) 0.199(3) 0.988(3) 0.057(16) Uiso 1 1 d D
H32 H 0.22(3) 0.189(7) 0.759(14) 0.9(3) Uiso 1 1 d D
H33 H 0.430(7) 0.296(4) 0.734(2) 0.10(2) Uiso 1 1 d D
H34 H 0.631(6) 0.360(3) 0.619(2) 0.066(17) Uiso 1 1 d D
H35 H 0.769(3) 0.370(3) 0.778(3) 0.039(13) Uiso 1 1 d D
H64 H 0.696(5) 0.1878(13) 0.763(3) 0.036(14) Uiso 1 1 d D

loop_
_atom_site_aniso_label
_atom_site_aniso_U_11
_atom_site_aniso_U_22
_atom_site_aniso_U_33
_atom_site_aniso_U_23
_atom_site_aniso_U_13
_atom_site_aniso_U_12
S1 0.0539(8) 0.0468(8) 0.0642(9) -0.0075(8) 0.0003(7) -0.0028(7)
S2 0.0599(8) 0.0595(10) 0.0697(10) -0.0154(9) 0.0034(7) -0.0072(8)
N1 0.051(3) 0.069(4) 0.056(3) 0.004(3) -0.005(2) -0.003(3)
N2 0.041(2) 0.051(3) 0.068(3) -0.018(2) 0.000(2) -0.002(2)
N3 0.053(3) 0.060(3) 0.061(3) -0.003(3) -0.001(2) 0.010(3)
N4 0.048(2) 0.069(4) 0.064(3) -0.015(3) 0.007(2) -0.010(3)
O1 0.082(3) 0.081(3) 0.069(3) 0.014(3) -0.004(2) 0.007(3)
O2 0.088(3) 0.067(3) 0.085(3) 0.000(3) 0.030(2) -0.004(3)
O3 0.091(3) 0.055(3) 0.067(3) 0.021(2) 0.001(2) 0.000(3)
O4 0.146(5) 0.091(4) 0.079(3) -0.014(3) 0.029(3) -0.051(4)
O5 0.213(9) 0.141(9) 0.150(8) -0.041(6) 0.040(6) -0.058(7)
C1 0.058(3) 0.046(4) 0.047(3) 0.003(3) 0.003(2) 0.002(3)
C2 0.050(3) 0.063(4) 0.053(3) 0.006(3) 0.002(3) -0.006(3)
C3 0.063(4) 0.072(5) 0.071(4) -0.014(4) 0.005(3) 0.008(4)
C4 0.092(5) 0.085(6) 0.126(7) -0.032(5) -0.005(5) 0.022(5)
C5 0.136(7) 0.175(10) 0.054(4) -0.026(5) 0.013(4) 0.046(7)
C6 0.060(3) 0.043(3) 0.050(3) -0.001(3) 0.005(3) 0.002(3)
C7 0.072(4) 0.049(4) 0.071(4) -0.008(3) -0.009(3) 0.003(3)
C8 0.080(4) 0.067(5) 0.092(5) -0.019(4) -0.026(4) -0.008(4)
C9 0.089(5) 0.092(6) 0.064(4) -0.004(5) -0.029(4) 0.008(5)
C10 0.081(4) 0.098(6) 0.059(4) 0.014(4) -0.012(3) 0.017(4)
C11 0.065(4) 0.065(4) 0.069(4) 0.011(4) 0.001(3) -0.013(3)
C12 0.045(3) 0.109(7) 0.081(5) -0.018(5) -0.004(3) -0.005(4)
C13 0.060(4) 0.085(6) 0.073(5) -0.014(4) 0.007(3) -0.021(4)
C14 0.107(7) 0.107(8) 0.094(6) -0.026(6) 0.029(5) -0.008(6)
C15 0.134(9) 0.147(11) 0.108(8) -0.004(8) 0.038(7) -0.029(9)
C16 0.106(7) 0.123(10) 0.128(8) 0.025(8) -0.011(6) -0.037(7)
C17 0.106(6) 0.083(7) 0.144(8) -0.025(6) 0.028(6) -0.022(6)
C18 0.081(5) 0.085(6) 0.114(6) -0.014(6) 0.033(4) -0.017(5)
C19 0.057(3) 0.049(4) 0.083(4) -0.001(3) -0.001(3) -0.002(3)
C20 0.123(7) 0.060(5) 0.123(7) 0.015(5) -0.002(5) -0.002(5)
C21 0.082(4) 0.095(6) 0.081(5) -0.037(5) -0.006(4) -0.014(4)
C22 0.074(5) 0.090(6) 0.140(7) -0.042(6) 0.000(5) 0.011(5)
C23 0.060(3) 0.048(4) 0.048(3) -0.007(3) -0.002(3) -0.004(3)
C24 0.055(3) 0.035(3) 0.055(3) 0.009(3) 0.001(3) 0.001(3)
C25 0.070(4) 0.038(3) 0.065(4) 0.002(3) -0.005(3) -0.004(3)
C26 0.093(5) 0.083(5) 0.061(4) -0.002(4) -0.018(3) -0.002(4)
C27 0.113(6) 0.051(5) 0.107(6) 0.002(4) -0.010(4) -0.028(4)
C28 0.062(3) 0.036(3) 0.045(3) -0.012(3) 0.002(3) 0.005(3)
C29 0.063(4) 0.081(5) 0.058(4) -0.016(4) -0.006(3) 0.008(4)
C30 0.076(5) 0.083(6) 0.085(5) -0.017(5) -0.015(4) 0.022(4)
C31 0.073(5) 0.078(6) 0.116(7) -0.012(5) -0.036(5) 0.023(4)
C32 0.095(6) 0.083(6) 0.109(6) 0.037(5) -0.046(5) -0.018(5)
C33 0.074(4) 0.061(4) 0.074(4) 0.001(4) -0.004(3) 0.014(4)
C34 0.048(3) 0.074(5) 0.082(4) 0.002(4) -0.002(3) 0.002(3)
C35 0.050(3) 0.088(6) 0.065(4) -0.001(4) 0.011(3) 0.010(4)
C36 0.080(5) 0.153(9) 0.092(6) 0.017(6) 0.009(4) -0.013(6)
C37 0.132(9) 0.180(13) 0.100(8) 0.047(9) 0.030(7) 0.037(8)
C38 0.124(11) 0.47(4) 0.072(8) 0.015(14) 0.024(8) 0.072(17)
C39 0.097(7) 0.30(2) 0.086(9) -0.070(10) 0.010(6) 0.029(10)
C40 0.094(5) 0.122(8) 0.087(6) -0.023(6) 0.026(4) -0.005(5)
C41 0.075(4) 0.056(4) 0.067(4) -0.004(3) -0.003(3) -0.010(3)
C42 0.185(9) 0.119(8) 0.063(5) -0.005(5) 0.005(5) -0.002(7)
C43 0.110(6) 0.098(7) 0.104(6) -0.043(5) -0.012(4) 0.026(6)
C44 0.083(5) 0.146(9) 0.117(6) -0.038(6) -0.013(4) -0.026(6)

loop_
_atom_type_symbol
_atom_type_description
_atom_type_scat_dispersion_real
_atom_type_scat_dispersion_imag
_atom_type_scat_source
C C 0.0033 0.0016 'International Tables Vol C Tables 4.2.6.8 and 6.1.1.4'
H H 0.0000 0.0000 'International Tables Vol C Tables 4.2.6.8 and 6.1.1.4'
N N 0.0061 0.0033 'International Tables Vol C Tables 4.2.6.8 and 6.1.1.4'
O O 0.0106 0.0060 'International Tables Vol C Tables 4.2.6.8 and 6.1.1.4'
S S 0.1246 0.1234 'International Tables Vol C Tables 4.2.6.8 and 6.1.1.4'

loop_
_geom_angle_atom_site_label_1
_geom_angle_atom_site_label_2
_geom_angle_atom_site_label_3
_geom_angle
O2 S1 N2 111.3(3)
O2 S1 C19 104.5(3)
N2 S1 C19 99.0(2)
O4 S2 N4 110.0(3)
O4 S2 C41 104.2(3)
N4 S2 C41 98.4(3)
O1 N1 C12 106.9(5)
O1 N1 C2 106.8(5)
C12 N1 C2 113.8(4)
C1 N2 S1 119.8(4)
C1 N2 H31 120.1
S1 N2 H31 120.1
O3 N3 C34 107.3(4)
O3 N3 C24 106.5(4)
C34 N3 C24 113.2(5)
C23 N4 S2 118.7(4)
C23 N4 H63 120.7
S2 N4 H63 120.7
N1 O1 H32 112(2)
N3 O3 H64 102(3)
N2 C1 C6 109.5(5)
N2 C1 C2 107.5(5)
C6 C1 C2 113.3(5)
N2 C1 H1 108(3)
C6 C1 H1 115(4)
C2 C1 H1 103(3)
N1 C2 C3 114.3(5)
N1 C2 C1 107.3(4)
C3 C2 C1 117.4(5)
N1 C2 H2 97(3)
C3 C2 H2 109(3)
C1 C2 H2 111(3)
C5 C3 C2 112.1(6)
C5 C3 C4 112.2(7)
C2 C3 C4 114.1(5)
C5 C3 H3 108(3)
C2 C3 H3 103(3)
C4 C3 H3 107(4)
C3 C4 H6 109.5
C3 C4 H4 109.5
H6 C4 H4 109.5
C3 C4 H5 109.5
H6 C4 H5 109.5
H4 C4 H5 109.5
C3 C5 H9 109.5
C3 C5 H8 109.5
H9 C5 H8 109.5
C3 C5 H7 109.5
H9 C5 H7 109.5
H8 C5 H7 109.5
C11 C6 C7 115.7(5)
C11 C6 C1 122.2(5)
C7 C6 C1 122.1(5)
C6 C7 C8 121.1(6)
C6 C7 H10 119.5
C8 C7 H10 119.5
C9 C8 C7 121.3(7)
C9 C8 H11 119.4
C7 C8 H11 119.4
C10 C9 C8 119.3(6)
C10 C9 H12 120.4
C8 C9 H12 120.4
C9 C10 C11 119.6(7)
C9 C10 H13 120.2
C11 C10 H13 120.2
C6 C11 C10 123.0(7)
C6 C11 H14 118.5
C10 C11 H14 118.5
N1 C12 C13 110.2(5)
N1 C12 H15 109.6
C13 C12 H15 109.6
N1 C12 H16 109.6
C13 C12 H16 109.6
H15 C12 H16 108.1
C18 C13 C14 119.8(8)
C18 C13 C12 122.6(7)
C14 C13 C12 117.6(8)
C13 C14 C15 117.3(8)
C13 C14 H17 121.4
C15 C14 H17 121.4
C16 C15 C14 124.0(9)
C16 C15 H18 118.0
C14 C15 H18 118.0
C15 C16 C17 115.2(10)
C15 C16 H19 122.4
C17 C16 H19 122.4
C18 C17 C16 121.1(9)
C18 C17 H20 119.4
C16 C17 H20 119.4
C13 C18 C17 122.5(8)
C13 C18 H21 118.8
C17 C18 H21 118.7
C22 C19 C21 110.0(6)
C22 C19 C20 112.7(6)
C21 C19 C20 111.7(6)
C22 C19 S1 103.0(5)
C21 C19 S1 111.1(5)
C20 C19 S1 108.0(5)
C19 C20 H24 109.5
C19 C20 H23 109.5
H24 C20 H23 109.5
C19 C20 H22 109.5
H24 C20 H22 109.5
H23 C20 H22 109.5
C19 C21 H27 109.5
C19 C21 H25 109.5
H27 C21 H25 109.5
C19 C21 H26 109.5
H27 C21 H26 109.5
H25 C21 H26 109.5
C19 C22 H28 109.5
C19 C22 H30 109.5
H28 C22 H30 109.5
C19 C22 H29 109.5
H28 C22 H29 109.5
H30 C22 H29 109.5
N4 C23 C28 109.9(4)
N4 C23 C24 107.3(4)
C28 C23 C24 112.0(5)
N4 C23 H33 120(4)
C28 C23 H33 103(4)
C24 C23 H33 105(4)
N3 C24 C25 114.4(4)
N3 C24 C23 105.8(4)
C25 C24 C23 117.1(5)
N3 C24 H34 111(3)
C25 C24 H34 105(3)
C23 C24 H34 102(3)
C26 C25 C24 117.4(5)
C26 C25 C27 111.7(6)
C24 C25 C27 111.1(5)
C26 C25 H35 102(3)
C24 C25 H35 107(3)
C27 C25 H35 107(3)
C25 C26 H38 109.5
C25 C26 H36 109.5
H38 C26 H36 109.5
C25 C26 H37 109.5
H38 C26 H37 109.5
H36 C26 H37 109.5
C25 C27 H39 109.5
C25 C27 H41 109.5
H39 C27 H41 109.5
C25 C27 H40 109.5
H39 C27 H40 109.5
H41 C27 H40 109.5
C33 C28 C29 118.9(6)
C33 C28 C23 121.1(5)
C29 C28 C23 120.0(5)
C30 C29 C28 119.6(6)
C30 C29 H42 120.2
C28 C29 H42 120.2
C31 C30 C29 120.6(7)
C31 C30 H43 119.7
C29 C30 H43 119.7
C30 C31 C32 121.7(8)
C30 C31 H44 119.2
C32 C31 H44 119.2
C31 C32 C33 118.6(8)
C31 C32 H45 120.7
C33 C32 H45 120.7
C28 C33 C32 120.5(7)
C28 C33 H46 119.7
C32 C33 H46 119.7
N3 C34 C35 110.7(5)
N3 C34 H47 109.5
C35 C34 H47 109.5
N3 C34 H48 109.5
C35 C34 H48 109.5
H47 C34 H48 108.1
C36 C35 C40 114.9(7)
C36 C35 C34 124.9(8)
C40 C35 C34 120.2(7)
C35 C36 C37 126.5(10)
C35 C36 H49 116.8
C37 C36 H49 116.8
C38 C37 C36 118.9(16)
C38 C37 H50 120.6
C36 C37 H50 120.6
C37 C38 C39 119.8(14)
C37 C38 H51 120.1
C39 C38 H51 120.1
C40 C39 C38 116.8(14)
C40 C39 H52 121.6
C38 C39 H52 121.6
C35 C40 C39 123.0(11)
C35 C40 H53 118.5
C39 C40 H53 118.5
C43 C41 C44 111.1(6)
C43 C41 C42 110.6(7)
C44 C41 C42 112.4(6)
C43 C41 S2 111.6(5)
C44 C41 S2 104.3(5)
C42 C41 S2 106.6(5)
C41 C42 H55 109.5
C41 C42 H54 109.5
H55 C42 H54 109.5
C41 C42 H56 109.5
H55 C42 H56 109.5
H54 C42 H56 109.5
C41 C43 H58 109.5
C41 C43 H59 109.5
H58 C43 H59 109.5
C41 C43 H57 109.5
H58 C43 H57 109.5
H59 C43 H57 109.5
C41 C44 H60 109.5
C41 C44 H62 109.5
H60 C44 H62 109.5
C41 C44 H61 109.5
H60 C44 H61 109.5
H62 C44 H61 109.5

loop_
_geom_bond_atom_site_label_1
_geom_bond_atom_site_label_2
_geom_bond_distance
S1 O2 1.502(5)
S1 N2 1.622(4)
S1 C19 1.849(6)
S2 O4 1.478(5)
S2 N4 1.633(4)
S2 C41 1.823(7)
N1 O1 1.459(6)
N1 C12 1.471(7)
N1 C2 1.484(7)
N2 C1 1.472(7)
N2 H31 0.8600
N3 O3 1.444(6)
N3 C34 1.465(7)
N3 C24 1.516(7)
N4 C23 1.487(7)
N4 H63 0.8600
O1 H32 0.90(2)
O3 H64 0.926(19)
C1 C6 1.511(7)
C1 C2 1.556(7)
C1 H1 0.95(2)
C2 C3 1.533(9)
C2 H2 0.955(19)
C3 C5 1.527(9)
C3 C4 1.543(11)
C3 H3 0.969(19)
C4 H6 0.9600
C4 H4 0.9600
C4 H5 0.9600
C5 H9 0.9600
C5 H8 0.9600
C5 H7 0.9600
C6 C11 1.372(8)
C6 C7 1.381(8)
C7 C8 1.385(8)
C7 H10 0.9300
C8 C9 1.349(10)
C8 H11 0.9300
C9 C10 1.349(10)
C9 H12 0.9300
C10 C11 1.384(8)
C10 H13 0.9300
C11 H14 0.9300
C12 C13 1.536(10)
C12 H15 0.9700
C12 H16 0.9700
C13 C18 1.327(10)
C13 C14 1.381(10)
C14 C15 1.424(14)
C14 H17 0.9300
C15 C16 1.343(13)
C15 H18 0.9300
C16 C17 1.420(12)
C16 H19 0.9300
C17 C18 1.362(12)
C17 H20 0.9300
C18 H21 0.9300
C19 C22 1.496(8)
C19 C21 1.517(9)
C19 C20 1.559(9)
C20 H24 0.9600
C20 H23 0.9600
C20 H22 0.9600
C21 H27 0.9600
C21 H25 0.9600
C21 H26 0.9600
C22 H28 0.9600
C22 H30 0.9600
C22 H29 0.9600
C23 C28 1.525(8)
C23 C24 1.549(7)
C23 H33 0.98(2)
C24 C25 1.522(8)
C24 H34 0.96(2)
C25 C26 1.496(8)
C25 C27 1.532(9)
C25 H35 0.972(19)
C26 H38 0.9600
C26 H36 0.9600
C26 H37 0.9600
C27 H39 0.9600
C27 H41 0.9600
C27 H40 0.9600
C28 C33 1.355(8)
C28 C29 1.413(7)
C29 C30 1.403(9)
C29 H42 0.9300
C30 C31 1.306(10)
C30 H43 0.9300
C31 C32 1.398(11)
C31 H44 0.9300
C32 C33 1.409(10)
C32 H45 0.9300
C33 H46 0.9300
C34 C35 1.502(8)
C34 H47 0.9700
C34 H48 0.9700
C35 C36 1.323(11)
C35 C40 1.365(10)
C36 C37 1.372(12)
C36 H49 0.9300
C37 C38 1.28(2)
C37 H50 0.9300
C38 C39 1.46(2)
C38 H51 0.9300
C39 C40 1.373(13)
C39 H52 0.9300
C40 H53 0.9300
C41 C43 1.516(10)
C41 C44 1.530(9)
C41 C42 1.552(10)
C42 H55 0.9600
C42 H54 0.9600
C42 H56 0.9600
C43 H58 0.9600
C43 H59 0.9600
C43 H57 0.9600
C44 H60 0.9600
C44 H62 0.9600
C44 H61 0.9600

loop_
_geom_torsion_atom_site_label_1
_geom_torsion_atom_site_label_2
_geom_torsion_atom_site_label_3
_geom_torsion_atom_site_label_4
_geom_torsion
O2 S1 N2 C1 -80.4(5)
C19 S1 N2 C1 170.1(4)
O4 S2 N4 C23 -82.9(5)
C41 S2 N4 C23 168.6(4)
S1 N2 C1 C6 -51.3(6)
S1 N2 C1 C2 -174.7(4)
O1 N1 C2 C3 50.1(6)
C12 N1 C2 C3 -67.6(7)
O1 N1 C2 C1 -81.9(5)
C12 N1 C2 C1 160.4(5)
N2 C1 C2 N1 -47.8(6)
C6 C1 C2 N1 -168.8(5)
N2 C1 C2 C3 -178.1(5)
C6 C1 C2 C3 60.8(7)
N1 C2 C3 C5 136.7(6)
C1 C2 C3 C5 -96.4(7)
N1 C2 C3 C4 -94.4(7)
C1 C2 C3 C4 32.6(8)
N2 C1 C6 C11 -65.1(7)
C2 C1 C6 C11 54.9(8)
N2 C1 C6 C7 114.6(6)
C2 C1 C6 C7 -125.4(6)
C11 C6 C7 C8 -1.9(9)
C1 C6 C7 C8 178.4(6)
C6 C7 C8 C9 1.4(10)
C7 C8 C9 C10 -0.4(11)
C8 C9 C10 C11 -0.2(11)
C7 C6 C11 C10 1.4(9)
C1 C6 C11 C10 -178.9(6)
C9 C10 C11 C6 -0.4(11)
O1 N1 C12 C13 174.8(5)
C2 N1 C12 C13 -67.6(7)
N1 C12 C13 C18 -50.9(9)
N1 C12 C13 C14 129.6(7)
C18 C13 C14 C15 -0.6(12)
C12 C13 C14 C15 178.9(7)
C13 C14 C15 C16 2.7(16)
C14 C15 C16 C17 -2.7(16)
C15 C16 C17 C18 0.8(14)
C14 C13 C18 C17 -1.2(13)
C12 C13 C18 C17 179.4(8)
C16 C17 C18 C13 1.1(14)
O2 S1 C19 C22 64.6(5)
N2 S1 C19 C22 179.5(5)
O2 S1 C19 C21 -53.1(5)
N2 S1 C19 C21 61.7(5)
O2 S1 C19 C20 -175.9(4)
N2 S1 C19 C20 -61.0(5)
S2 N4 C23 C28 -58.0(6)
S2 N4 C23 C24 -179.9(4)
O3 N3 C24 C25 46.0(6)
C34 N3 C24 C25 -71.7(6)
O3 N3 C24 C23 -84.5(5)
C34 N3 C24 C23 157.9(4)
N4 C23 C24 N3 -46.6(5)
C28 C23 C24 N3 -167.2(4)
N4 C23 C24 C25 -175.5(5)
C28 C23 C24 C25 63.9(6)
N3 C24 C25 C26 -94.1(6)
C23 C24 C25 C26 30.6(8)
N3 C24 C25 C27 135.7(6)
C23 C24 C25 C27 -99.6(6)
N4 C23 C28 C33 -61.0(7)
C24 C23 C28 C33 58.1(7)
N4 C23 C28 C29 118.7(5)
C24 C23 C28 C29 -122.2(6)
C33 C28 C29 C30 -1.6(9)
C23 C28 C29 C30 178.6(5)
C28 C29 C30 C31 -0.1(10)
C29 C30 C31 C32 0.8(11)
C30 C31 C32 C33 0.1(11)
C29 C28 C33 C32 2.5(9)
C23 C28 C33 C32 -177.7(6)
C31 C32 C33 C28 -1.8(10)
O3 N3 C34 C35 169.9(5)
C24 N3 C34 C35 -72.9(7)
N3 C34 C35 C36 118.3(7)
N3 C34 C35 C40 -61.9(8)
C40 C35 C36 C37 4.2(12)
C34 C35 C36 C37 -176.0(8)
C35 C36 C37 C38 -5.5(17)
C36 C37 C38 C39 3(2)
C37 C38 C39 C40 0(2)
C36 C35 C40 C39 -0.8(11)
C34 C35 C40 C39 179.4(8)
C38 C39 C40 C35 -1.1(16)
O4 S2 C41 C43 -55.3(6)
N4 S2 C41 C43 57.9(6)
O4 S2 C41 C44 64.7(6)
N4 S2 C41 C44 177.9(5)
O4 S2 C41 C42 -176.2(5)
N4 S2 C41 C42 -63.0(6)
